data_4515353
loop_
_publ_author_name
'Chao, Xi-Juan'
'Wang, Kang-Nan'
'Sun, Li-Li'
'Cao, Qian'
'Ke, Zhuo-Feng'
'Cao, Du-Xia'
'Mao, Zong-Wan'

_publ_section_title
;
 Cationic Organochalcogen with Monomer/Excimer Emissions for Dual-Color
 Live Cell Imaging and Cell Damage Diagnosis.
;
_journal_issue 16
_journal_name_full 'ACS applied materials &amp; interfaces'
_journal_page_first 13264
_journal_page_last 13273
_journal_paper_doi 10.1021/acsami.7b12521
_journal_volume 10
_journal_year 2018
_chemical_formula_moiety 'C18 H15 N2 S, I'
_chemical_formula_sum 'C18 H15 I N2 S'
_chemical_formula_weight 418.28
_space_group_crystal_system monoclinic
_space_group_IT_number 14
_space_group_name_Hall '-P 2ybc'
_space_group_name_H-M_alt 'P 1 21/c 1'
_atom_sites_solution_hydrogens geom
_atom_sites_solution_primary direct
_atom_sites_solution_secondary difmap
_audit_creation_date 2017-03-08
_audit_creation_method
;
Olex2 1.2
(compiled 2016.09.09 svn.r3337 for OlexSys, GUI svn.r5227)
;
_cell_angle_alpha 90.00
_cell_angle_beta 99.610(7)
_cell_angle_gamma 90.00
_cell_formula_units_Z 4
_cell_length_a 5.5892(3)
_cell_length_b 17.0670(8)
_cell_length_c 17.5688(12)
_cell_measurement_reflns_used 1358
_cell_measurement_temperature 293
_cell_measurement_theta_max 62.3290
_cell_measurement_theta_min 5.0920
_cell_volume 1652.39(17)
_computing_molecular_graphics 'Olex2 (Dolomanov et al., 2009)'
_computing_publication_material 'Olex2 (Dolomanov et al., 2009)'
_computing_structure_refinement
;
XL, G.M. Sheldrick, Acta Cryst.
(2008). A64, 112-122
;
_computing_structure_solution 'SHELXS-97 (Sheldrick, 1990)'
_diffrn_ambient_temperature 293
_diffrn_measured_fraction_theta_full 0.804
_diffrn_measured_fraction_theta_max 0.804
_diffrn_measurement_device_type 'Xcalibur, Sapphire3, Gemini ultra'
_diffrn_radiation_monochromator graphite
_diffrn_radiation_type CuK\a
_diffrn_radiation_wavelength 1.54178
_diffrn_reflns_av_R_equivalents 0.0459
_diffrn_reflns_av_unetI/netI 0.0676
_diffrn_reflns_limit_h_max 3
_diffrn_reflns_limit_h_min -6
_diffrn_reflns_limit_k_max 15
_diffrn_reflns_limit_k_min -19
_diffrn_reflns_limit_l_max 20
_diffrn_reflns_limit_l_min -9
_diffrn_reflns_number 3301
_diffrn_reflns_theta_full 62.54
_diffrn_reflns_theta_max 62.54
_diffrn_reflns_theta_min 3.64
_diffrn_source 'fine-focus sealed tube'
_diffrn_source_current n/a
_diffrn_source_voltage n/a
_exptl_absorpt_coefficient_mu 16.375
_exptl_absorpt_correction_T_max 1.00000
_exptl_absorpt_correction_T_min 0.29601
_exptl_absorpt_correction_type multi-scan
_exptl_crystal_colour 'metallic reddish red'
_exptl_crystal_colour_lustre metallic
_exptl_crystal_colour_modifier reddish
_exptl_crystal_colour_primary red
_exptl_crystal_density_diffrn 1.681
_exptl_crystal_density_method 'not measured'
_exptl_crystal_description block
_exptl_crystal_F_000 824
_exptl_crystal_size_max 0.2
_exptl_crystal_size_mid 0.1
_exptl_crystal_size_min 0.1
_refine_diff_density_max 1.658
_refine_diff_density_min -1.642
_refine_diff_density_rms 0.240
_refine_ls_extinction_method none
_refine_ls_goodness_of_fit_ref 1.400
_refine_ls_hydrogen_treatment constr
_refine_ls_matrix_type full
_refine_ls_number_parameters 200
_refine_ls_number_reflns 2125
_refine_ls_number_restraints 0
_refine_ls_restrained_S_all 1.400
_refine_ls_R_factor_all 0.0886
_refine_ls_R_factor_gt 0.0817
_refine_ls_shift/su_max 0.004
_refine_ls_shift/su_mean 0.000
_refine_ls_structure_factor_coef Fsqd
_refine_ls_weighting_details 'calc w=1/[\s^2^(Fo^2^)+(0.1000P)^2^+0.0000P] where P=(Fo^2^+2Fc^2^)/3'
_refine_ls_weighting_scheme calc
_refine_ls_wR_factor_gt 0.2050
_refine_ls_wR_factor_ref 0.2154
_reflns_number_gt 1820
_reflns_number_total 2125
_reflns_threshold_expression >2sigma(I)
_cod_data_source_file am7b12521_si_002.cif
_cod_data_source_block a
_cod_original_cell_volume 1652.38(16)
_cod_database_code 4515353
_olex2_refinement_description
;
1. Fixed Uiso
 At 1.2 times of:
  All C(H) groups, All N(H) groups
 At 1.5 times of:
  All C(H,H,H) groups
2.a Riding coordinates:
 N2(H2A)
2.b Aromatic/amide H refined with riding coordinates:
 C1(H1), C2(H2), C3(H3), C4(H4), C8(H8), C9(H9), C11(H11), C13(H13), C14(H14),
 C16(H16), C18(H18)
2.c Idealised Me refined as rotating group:
 C15(H15A,H15B,H15C)
;
_olex2_submission_special_instructions 'No special instructions were received'

loop_
_space_group_symop_id
_space_group_symop_operation_xyz
1 'x, y, z'
2 '-x, y+1/2, -z+1/2'
3 '-x, -y, -z'
4 'x, -y-1/2, z-1/2'

loop_
_atom_site_label
_atom_site_type_symbol
_atom_site_fract_x
_atom_site_fract_y
_atom_site_fract_z
_atom_site_U_iso_or_equiv
_atom_site_adp_type
_atom_site_occupancy
_atom_site_calc_flag
_atom_site_refinement_flags_posn
S1 S 0.4261(4) 0.02113(13) -0.23717(13) 0.0504(6) Uani 1 d .
N1 N 0.4147(16) 0.1371(4) -0.3305(5) 0.0498(19) Uani 1 d .
N2 N 1.4378(19) 0.1331(5) -0.0219(5) 0.057(2) Uani 1 d .
H2A H 1.5373 0.1187 0.0184 0.068 Uiso 1 d R
C1 C 0.036(2) 0.1102(6) -0.4220(7) 0.063(3) Uani 1 d .
H1 H 0.0482 0.1549 -0.4513 0.075 Uiso 1 calc R
C2 C -0.160(2) 0.0581(7) -0.4418(7) 0.066(3) Uani 1 d .
H2 H -0.2769 0.0675 -0.4851 0.080 Uiso 1 calc R
C3 C -0.179(2) -0.0073(7) -0.3964(7) 0.060(3) Uani 1 d .
H3 H -0.3087 -0.0414 -0.4102 0.072 Uiso 1 calc R
C4 C -0.0119(19) -0.0236(6) -0.3317(6) 0.056(2) Uani 1 d .
H4 H -0.0303 -0.0666 -0.3007 0.067 Uiso 1 calc R
C5 C 0.1877(17) 0.0272(5) -0.3140(5) 0.044(2) Uani 1 d .
C6 C 0.2076(18) 0.0938(6) -0.3585(5) 0.048(2) Uani 1 d .
C7 C 0.5498(18) 0.1065(5) -0.2651(5) 0.046(2) Uani 1 d .
C8 C 0.766(2) 0.1394(6) -0.2274(6) 0.052(2) Uani 1 d .
H8 H 0.8238 0.1846 -0.2476 0.063 Uiso 1 calc R
C9 C 0.8932(19) 0.1078(6) -0.1628(6) 0.048(2) Uani 1 d .
H9 H 0.8284 0.0626 -0.1448 0.058 Uiso 1 calc R
C10 C 1.114(2) 0.1349(6) -0.1187(6) 0.049(2) Uani 1 d .
C11 C 1.229(2) 0.0967(6) -0.0511(6) 0.057(2) Uani 1 d .
H11 H 1.1696 0.0524 -0.0297 0.069 Uiso 1 calc R
C12 C 1.4656(19) 0.1973(5) -0.0674(6) 0.050(2) Uani 1 d .
C13 C 1.661(2) 0.2503(6) -0.0607(6) 0.056(2) Uani 1 d .
H13 H 1.7922 0.2464 -0.0206 0.067 Uiso 1 calc R
C14 C 1.456(2) 0.3128(6) -0.1751(7) 0.064(3) Uani 1 d .
H14 H 1.4557 0.3523 -0.2116 0.077 Uiso 1 calc R
C15 C 0.469(2) 0.2095(6) -0.3670(6) 0.061(3) Uani 1 d .
H15A H 0.3900 0.2523 -0.3457 0.091 Uiso 1 calc GR
H15B H 0.4114 0.2063 -0.4215 0.091 Uiso 1 calc GR
H15C H 0.6411 0.2180 -0.3579 0.091 Uiso 1 calc GR
C16 C 1.2638(19) 0.2608(6) -0.1819(6) 0.053(2) Uani 1 d .
H16 H 1.1331 0.2663 -0.2219 0.063 Uiso 1 calc R
C17 C 1.2670(18) 0.2011(5) -0.1291(6) 0.048(2) Uani 1 d .
C18 C 1.650(2) 0.3068(6) -0.1148(7) 0.062(3) Uani 1 d .
H18 H 1.7759 0.3429 -0.1115 0.075 Uiso 1 calc R
I1 I 0.05774(14) -0.12172(4) -0.13129(4) 0.0610(4) Uani 1 d .

loop_
_atom_site_aniso_label
_atom_site_aniso_U_11
_atom_site_aniso_U_22
_atom_site_aniso_U_33
_atom_site_aniso_U_23
_atom_site_aniso_U_13
_atom_site_aniso_U_12
S1 0.0538(12) 0.0478(12) 0.0457(12) 0.0023(9) -0.0035(12) -0.0017(10)
N1 0.055(5) 0.048(4) 0.047(4) 0.001(3) 0.011(5) -0.004(4)
N2 0.059(5) 0.062(5) 0.044(4) 0.004(3) -0.008(5) 0.001(4)
C1 0.063(7) 0.063(6) 0.059(7) 0.013(5) 0.002(7) 0.004(5)
C2 0.059(6) 0.077(7) 0.057(6) 0.003(5) -0.008(6) -0.004(6)
C3 0.053(5) 0.066(6) 0.060(6) -0.003(5) 0.005(6) -0.005(5)
C4 0.061(6) 0.050(5) 0.057(6) -0.006(4) 0.009(6) -0.006(5)
C5 0.048(5) 0.044(4) 0.039(4) 0.003(3) 0.002(5) 0.004(4)
C6 0.053(5) 0.050(5) 0.041(5) -0.010(4) 0.004(5) 0.004(5)
C7 0.045(5) 0.045(4) 0.044(5) -0.009(4) -0.007(5) 0.004(4)
C8 0.061(6) 0.044(4) 0.053(5) -0.008(4) 0.013(6) 0.000(5)
C9 0.051(5) 0.046(5) 0.044(5) 0.000(4) -0.001(5) 0.000(4)
C10 0.053(5) 0.047(5) 0.043(5) 0.001(4) 0.000(5) 0.002(4)
C11 0.063(6) 0.054(5) 0.054(5) 0.007(5) 0.006(6) 0.000(5)
C12 0.057(6) 0.043(5) 0.050(5) -0.007(4) 0.005(6) 0.003(4)
C13 0.053(5) 0.057(5) 0.054(5) -0.011(4) -0.004(6) -0.003(5)
C14 0.078(7) 0.042(5) 0.073(7) 0.001(5) 0.012(8) 0.002(5)
C15 0.066(6) 0.051(6) 0.060(6) 0.008(4) -0.005(7) 0.007(5)
C16 0.055(5) 0.051(5) 0.049(5) 0.001(4) 0.000(5) 0.002(5)
C17 0.048(5) 0.044(5) 0.052(5) -0.009(4) 0.005(5) 0.006(4)
C18 0.063(6) 0.051(6) 0.070(7) -0.011(5) 0.004(7) -0.006(5)
I1 0.0680(6) 0.0558(5) 0.0523(5) 0.0004(2) -0.0098(5) -0.0007(3)

loop_
_atom_type_symbol
_atom_type_description
_atom_type_scat_dispersion_real
_atom_type_scat_dispersion_imag
_atom_type_scat_source
C C 0.0181 0.0091 'International Tables Vol C Tables 4.2.6.8 and 6.1.1.4'
H H 0.0000 0.0000 'International Tables Vol C Tables 4.2.6.8 and 6.1.1.4'
I I -0.3257 6.8362 'International Tables Vol C Tables 4.2.6.8 and 6.1.1.4'
N N 0.0311 0.0180 'International Tables Vol C Tables 4.2.6.8 and 6.1.1.4'
S S 0.3331 0.5567 'International Tables Vol C Tables 4.2.6.8 and 6.1.1.4'

loop_
_geom_angle_atom_site_label_1
_geom_angle_atom_site_label_2
_geom_angle_atom_site_label_3
_geom_angle
C7 S1 C5 91.2(4)
C6 N1 C15 121.4(9)
C7 N1 C6 113.7(8)
C7 N1 C15 124.8(9)
C11 N2 H2A 125.6
C11 N2 C12 108.7(10)
C12 N2 H2A 125.7
C2 C1 H1 120.6
C6 C1 H1 120.6
C6 C1 C2 118.7(10)
C1 C2 H2 120.1
C3 C2 C1 119.8(12)
C3 C2 H2 120.1
C2 C3 H3 118.9
C4 C3 C2 122.2(10)
C4 C3 H3 118.9
C3 C4 H4 121.2
C3 C4 C5 117.6(10)
C5 C4 H4 121.2
C4 C5 S1 127.9(7)
C6 C5 S1 111.2(7)
C6 C5 C4 120.8(9)
N1 C6 C5 112.0(9)
C1 C6 N1 127.2(10)
C1 C6 C5 120.8(10)
N1 C7 S1 111.8(7)
N1 C7 C8 123.9(9)
C8 C7 S1 124.3(8)
C7 C8 H8 118.9
C9 C8 C7 122.3(10)
C9 C8 H8 118.9
C8 C9 H9 115.9
C8 C9 C10 128.3(10)
C10 C9 H9 115.9
C9 C10 C17 131.5(9)
C11 C10 C9 122.8(10)
C11 C10 C17 105.6(10)
N2 C11 C10 110.6(10)
N2 C11 H11 124.7
C10 C11 H11 124.7
N2 C12 C13 128.5(11)
N2 C12 C17 109.3(9)
C13 C12 C17 122.1(9)
C12 C13 H13 121.4
C18 C13 C12 117.2(11)
C18 C13 H13 121.4
C16 C14 H14 119.5
C16 C14 C18 121.1(10)
C18 C14 H14 119.5
N1 C15 H15A 109.5
N1 C15 H15B 109.5
N1 C15 H15C 109.5
H15A C15 H15B 109.5
H15A C15 H15C 109.5
H15B C15 H15C 109.5
C14 C16 H16 120.2
C17 C16 C14 119.6(11)
C17 C16 H16 120.2
C12 C17 C10 105.7(9)
C16 C17 C10 136.3(10)
C16 C17 C12 118.0(9)
C13 C18 C14 121.9(11)
C13 C18 H18 119.0
C14 C18 H18 119.0

loop_
_geom_bond_atom_site_label_1
_geom_bond_atom_site_label_2
_geom_bond_distance
S1 C5 1.734(10)
S1 C7 1.719(10)
N1 C6 1.393(14)
N1 C7 1.369(13)
N1 C15 1.447(13)
N2 H2A 0.8599
N2 C11 1.344(16)
N2 C12 1.380(13)
C1 H1 0.9300
C1 C2 1.409(18)
C1 C6 1.375(17)
C2 H2 0.9300
C2 C3 1.386(17)
C3 H3 0.9300
C3 C4 1.373(17)
C4 H4 0.9300
C4 C5 1.405(14)
C5 C6 1.395(13)
C7 C8 1.394(16)
C8 H8 0.9300
C8 C9 1.347(15)
C9 H9 0.9300
C9 C10 1.420(16)
C10 C11 1.414(15)
C10 C17 1.447(15)
C11 H11 0.9300
C12 C13 1.408(15)
C12 C17 1.419(15)
C13 H13 0.9300
C13 C18 1.349(17)
C14 H14 0.9300
C14 C16 1.384(16)
C14 C18 1.386(18)
C15 H15A 0.9600
C15 H15B 0.9600
C15 H15C 0.9600
C16 H16 0.9300
C16 C17 1.376(14)
C18 H18 0.9300

loop_
_geom_torsion_atom_site_label_1
_geom_torsion_atom_site_label_2
_geom_torsion_atom_site_label_3
_geom_torsion_atom_site_label_4
_geom_torsion
S1 C5 C6 N1 1.0(9)
S1 C5 C6 C1 -179.3(8)
S1 C7 C8 C9 -2.7(13)
N1 C7 C8 C9 179.5(8)
N2 C12 C13 C18 177.1(10)
N2 C12 C17 C10 0.2(10)
N2 C12 C17 C16 -179.0(8)
C1 C2 C3 C4 0.3(17)
C2 C1 C6 N1 179.0(9)
C2 C1 C6 C5 -0.6(15)
C2 C3 C4 C5 -2.6(15)
C3 C4 C5 S1 -179.5(7)
C3 C4 C5 C6 3.3(13)
C4 C5 C6 N1 178.6(8)
C4 C5 C6 C1 -1.8(13)
C5 S1 C7 N1 -0.5(7)
C5 S1 C7 C8 -178.6(8)
C6 N1 C7 S1 1.2(9)
C6 N1 C7 C8 179.2(8)
C6 C1 C2 C3 1.4(17)
C7 S1 C5 C4 -177.6(9)
C7 S1 C5 C6 -0.3(7)
C7 N1 C6 C1 179.0(9)
C7 N1 C6 C5 -1.4(11)
C7 C8 C9 C10 -179.9(10)
C8 C9 C10 C11 179.5(9)
C8 C9 C10 C17 -1.1(18)
C9 C10 C11 N2 178.3(9)
C9 C10 C17 C12 -178.9(10)
C9 C10 C17 C16 0.0(18)
C11 N2 C12 C13 -177.0(10)
C11 N2 C12 C17 -1.0(11)
C11 C10 C17 C12 0.6(10)
C11 C10 C17 C16 179.6(10)
C12 N2 C11 C10 1.4(12)
C12 C13 C18 C14 -0.5(15)
C13 C12 C17 C10 176.5(8)
C13 C12 C17 C16 -2.7(13)
C14 C16 C17 C10 -176.2(10)
C14 C16 C17 C12 2.6(13)
C15 N1 C6 C1 1.6(14)
C15 N1 C6 C5 -178.7(8)
C15 N1 C7 S1 178.4(7)
C15 N1 C7 C8 -3.5(14)
C16 C14 C18 C13 0.6(16)
C17 C10 C11 N2 -1.3(11)
C17 C12 C13 C18 1.6(14)
C18 C14 C16 C17 -1.6(15)
